data_4342467
loop_
_publ_author_name
'Mesbah, Adel'
'Prakash, Jai'
'Beard, Jessica C.'
'Pozzi, Eric A.'
'Tarasenko, Mariya S.'
'Leb\`egue, S\'ebastien'
'Malliakas, Christos D.'
'Van Duyne, Richard P.'
'Ibers, James A.'

_publ_section_title
;
 Positional Flexibility: Syntheses and Characterization of Six Uranium
 Chalcogenides Related to the 2H Hexagonal Perovskite Family.
;
_journal_issue 6
_journal_name_full 'Inorganic chemistry'
_journal_page_first 2851
_journal_page_last 2857
_journal_paper_doi 10.1021/ic5029806
_journal_volume 54
_journal_year 2015
_chemical_formula_sum 'Ba3 Mn S6 U'
_chemical_formula_weight 897.35
_space_group_crystal_system trigonal
_space_group_IT_number 167
_space_group_name_Hall '-R 3 2"c'
_space_group_name_H-M_alt 'R -3 c :H'
_symmetry_space_group_name_Hall '-R 3 2"c'
_symmetry_space_group_name_H-M 'R -3 c :H'
_audit_creation_method SHELXL-2014/6
_cell_angle_alpha 90
_cell_angle_beta 90
_cell_angle_gamma 120
_cell_formula_units_Z 6
_cell_length_a 12.0220(5)
_cell_length_b 12.0220(5)
_cell_length_c 13.6410(6)
_cell_measurement_reflns_used 3903
_cell_measurement_temperature 100(2)
_cell_measurement_theta_max 60.178
_cell_measurement_theta_min 7.142
_cell_volume 1707.38(13)
_computing_structure_refinement 'SHELXL-2014/6 (Sheldrick, 2014)'
_diffrn_ambient_temperature 100(2)
_diffrn_measured_fraction_theta_full 0.997
_diffrn_measured_fraction_theta_max 0.998
_diffrn_radiation_type MoK\a
_diffrn_radiation_wavelength 0.71073
_diffrn_reflns_av_R_equivalents 0.0240
_diffrn_reflns_av_unetI/netI 0.0098
_diffrn_reflns_Laue_measured_fraction_full 0.997
_diffrn_reflns_Laue_measured_fraction_max 0.998
_diffrn_reflns_limit_h_max 16
_diffrn_reflns_limit_h_min -16
_diffrn_reflns_limit_k_max 16
_diffrn_reflns_limit_k_min -15
_diffrn_reflns_limit_l_max 19
_diffrn_reflns_limit_l_min -19
_diffrn_reflns_number 7336
_diffrn_reflns_point_group_measured_fraction_full 0.997
_diffrn_reflns_point_group_measured_fraction_max 0.998
_diffrn_reflns_theta_full 25.242
_diffrn_reflns_theta_max 30.089
_diffrn_reflns_theta_min 3.571
_exptl_absorpt_coefficient_mu 26.519
_exptl_absorpt_correction_T_max 0.59607
_exptl_absorpt_correction_T_min 0.37814
_exptl_absorpt_correction_type numerical
_exptl_absorpt_process_details 'face indexed (SADABS; Sheldrick, 2008)'
_exptl_crystal_colour black
_exptl_crystal_density_diffrn 5.236
_exptl_crystal_description block
_exptl_crystal_F_000 2286
_exptl_crystal_size_max 0.056
_exptl_crystal_size_mid 0.045
_exptl_crystal_size_min 0.038
_refine_diff_density_max 0.710
_refine_diff_density_min -0.685
_refine_diff_density_rms 0.140
_refine_ls_extinction_coef 0.000063(10)
_refine_ls_extinction_expression Fc^*^=kFc[1+0.001xFc^2^\l^3^/sin(2\q)]^-1/4^
_refine_ls_extinction_method SHELXL
_refine_ls_goodness_of_fit_ref 1.587
_refine_ls_hydrogen_treatment undef
_refine_ls_matrix_type full
_refine_ls_number_parameters 20
_refine_ls_number_reflns 562
_refine_ls_number_restraints 0
_refine_ls_restrained_S_all 1.587
_refine_ls_R_factor_all 0.0124
_refine_ls_R_factor_gt 0.0110
_refine_ls_shift/su_max 0.001
_refine_ls_shift/su_mean 0.000
_refine_ls_structure_factor_coef Fsqd
_refine_ls_weighting_details 'w=1/[\s^2^(Fo^2^)+(0.0065P)^2^] where P=(1.0000Fo^2^+0.0000Fc^2^)'
_refine_ls_weighting_scheme calc
_refine_ls_wR_factor_gt 0.0228
_refine_ls_wR_factor_ref 0.0230
_reflns_Friedel_coverage 0.000
_reflns_number_gt 540
_reflns_number_total 562
_reflns_threshold_expression 'I > 2\s(I)'
_cod_data_source_file ic5029806_si_001.cif
_cod_data_source_block Ba3MnUS6
_cod_depositor_comments 'Adding full bibliography for 4342464--4342469.cif.'
_cod_original_cell_volume 1707.38(16)
_cod_database_code 4342467
_shelx_space_group_comment
;
The symmetry employed for this shelxl refinement is uniquely defined
by the following loop, which should always be used as a source of
symmetry information in preference to the above space-group names.
They are only intended as comments.
;
_shelx_estimated_absorpt_t_min 0.318
_shelx_estimated_absorpt_t_max 0.432
_shelxl_version_number 2014/6

loop_
_space_group_symop_operation_xyz
'x, y, z'
'-y, x-y, z'
'-x+y, -x, z'
'y, x, -z+1/2'
'x-y, -y, -z+1/2'
'-x, -x+y, -z+1/2'
'x+2/3, y+1/3, z+1/3'
'-y+2/3, x-y+1/3, z+1/3'
'-x+y+2/3, -x+1/3, z+1/3'
'y+2/3, x+1/3, -z+5/6'
'x-y+2/3, -y+1/3, -z+5/6'
'-x+2/3, -x+y+1/3, -z+5/6'
'x+1/3, y+2/3, z+2/3'
'-y+1/3, x-y+2/3, z+2/3'
'-x+y+1/3, -x+2/3, z+2/3'
'y+1/3, x+2/3, -z+7/6'
'x-y+1/3, -y+2/3, -z+7/6'
'-x+1/3, -x+y+2/3, -z+7/6'
'-x, -y, -z'
'y, -x+y, -z'
'x-y, x, -z'
'-y, -x, z-1/2'
'-x+y, y, z-1/2'
'x, x-y, z-1/2'
'-x+2/3, -y+1/3, -z+1/3'
'y+2/3, -x+y+1/3, -z+1/3'
'x-y+2/3, x+1/3, -z+1/3'
'-y+2/3, -x+1/3, z-1/6'
'-x+y+2/3, y+1/3, z-1/6'
'x+2/3, x-y+1/3, z-1/6'
'-x+1/3, -y+2/3, -z+2/3'
'y+1/3, -x+y+2/3, -z+2/3'
'x-y+1/3, x+2/3, -z+2/3'
'-y+1/3, -x+2/3, z+1/6'
'-x+y+1/3, y+2/3, z+1/6'
'x+1/3, x-y+2/3, z+1/6'

loop_
_atom_site_label
_atom_site_type_symbol
_atom_site_fract_x
_atom_site_fract_y
_atom_site_fract_z
_atom_site_U_iso_or_equiv
_atom_site_adp_type
_atom_site_occupancy
_atom_site_site_symmetry_order
_atom_site_calc_flag
_atom_site_refinement_flags_posn
_atom_site_refinement_flags_adp
_atom_site_refinement_flags_occupancy
U1 U 0.0000 0.0000 0.2500 0.00588(7) Uani 1 6 d S T P
Mn1 Mn 0.0000 0.0000 0.0000 0.00528(18) Uani 1 6 d S T P
Ba1 Ba 0.04764(2) 0.3333 0.0833 0.00632(6) Uani 1 2 d S T P
S1 S 0.18193(6) 0.15562(6) 0.11827(4) 0.00745(12) Uani 1 1 d . . .

loop_
_atom_site_aniso_label
_atom_site_aniso_U_11
_atom_site_aniso_U_22
_atom_site_aniso_U_33
_atom_site_aniso_U_23
_atom_site_aniso_U_13
_atom_site_aniso_U_12
U1 0.00585(8) 0.00585(8) 0.00592(11) 0.000 0.000 0.00293(4)
Mn1 0.0055(3) 0.0055(3) 0.0048(4) 0.000 0.000 0.00276(14)
Ba1 0.00595(8) 0.00630(11) 0.00683(9) -0.00041(7) -0.00020(4) 0.00315(6)
S1 0.0064(3) 0.0073(3) 0.0079(3) -0.0003(2) 0.0000(2) 0.0028(3)

loop_
_atom_type_symbol
_atom_type_description
_atom_type_scat_dispersion_real
_atom_type_scat_dispersion_imag
_atom_type_scat_source
S S 0.1246 0.1234 'International Tables Vol C Tables 4.2.6.8 and 6.1.1.4'
Mn Mn 0.3368 0.7283 'International Tables Vol C Tables 4.2.6.8 and 6.1.1.4'
Ba Ba -0.3244 2.2819 'International Tables Vol C Tables 4.2.6.8 and 6.1.1.4'
U U -9.6767 9.6646 'International Tables Vol C Tables 4.2.6.8 and 6.1.1.4'

loop_
_geom_angle_atom_site_label_1
_geom_angle_atom_site_label_2
_geom_angle_atom_site_label_3
_geom_angle
_geom_angle_site_symmetry_1
_geom_angle_site_symmetry_3
S1 U1 S1 83.71(3) . 4
S1 U1 S1 81.219(19) . 3
S1 U1 S1 146.84(3) 4 3
S1 U1 S1 81.219(19) . 2
S1 U1 S1 125.29(3) 4 2
S1 U1 S1 81.218(19) 3 2
S1 U1 S1 125.29(3) . 5
S1 U1 S1 81.218(19) 4 5
S1 U1 S1 83.71(3) 3 5
S1 U1 S1 146.84(3) 2 5
S1 U1 S1 146.84(3) . 6
S1 U1 S1 81.218(19) 4 6
S1 U1 S1 125.29(3) 3 6
S1 U1 S1 83.71(3) 2 6
S1 U1 S1 81.218(19) 5 6
S1 U1 Mn1 48.729(13) . .
S1 U1 Mn1 131.272(13) 4 .
S1 U1 Mn1 48.728(13) 3 .
S1 U1 Mn1 48.728(13) 2 .
S1 U1 Mn1 131.272(13) 5 .
S1 U1 Mn1 131.272(13) 6 .
S1 U1 Mn1 131.271(13) . 4
S1 U1 Mn1 48.728(13) 4 4
S1 U1 Mn1 131.272(13) 3 4
S1 U1 Mn1 131.272(13) 2 4
S1 U1 Mn1 48.728(13) 5 4
S1 U1 Mn1 48.728(13) 6 4
Mn1 U1 Mn1 180.0 . 4
S1 U1 Ba1 48.387(14) . 3
S1 U1 Ba1 100.276(14) 4 3
S1 U1 Ba1 48.532(14) 3 3
S1 U1 Ba1 107.527(13) 2 3
S1 U1 Ba1 83.391(13) 5 3
S1 U1 Ba1 164.125(14) 6 3
Mn1 U1 Ba1 58.799(1) . 3
Mn1 U1 Ba1 121.201(1) 4 3
S1 U1 Ba1 83.391(13) . 8
S1 U1 Ba1 48.530(14) 4 8
S1 U1 Ba1 100.278(14) 3 8
S1 U1 Ba1 164.125(14) 2 8
S1 U1 Ba1 48.387(14) 5 8
S1 U1 Ba1 107.526(13) 6 8
Mn1 U1 Ba1 121.202(1) . 8
Mn1 U1 Ba1 58.798(1) 4 8
Ba1 U1 Ba1 64.043(4) 3 8
S1 U1 Ba1 107.529(13) . 2
S1 U1 Ba1 164.124(14) 4 2
S1 U1 Ba1 48.388(14) 3 2
S1 U1 Ba1 48.531(14) 2 2
S1 U1 Ba1 100.276(14) 5 2
S1 U1 Ba1 83.390(13) 6 2
Mn1 U1 Ba1 58.800(1) . 2
Mn1 U1 Ba1 121.200(1) 4 2
Ba1 U1 Ba1 95.594(2) 3 2
Ba1 U1 Ba1 141.943(5) 8 2
S1 U1 Ba1 48.531(14) . .
S1 U1 Ba1 83.391(13) 4 .
S1 U1 Ba1 107.527(13) 3 .
S1 U1 Ba1 48.387(14) 2 .
S1 U1 Ba1 164.125(14) 5 .
S1 U1 Ba1 100.276(14) 6 .
Mn1 U1 Ba1 58.799(1) . .
Mn1 U1 Ba1 121.201(1) 4 .
Ba1 U1 Ba1 95.593(2) 3 .
Ba1 U1 Ba1 117.093(4) 8 .
Ba1 U1 Ba1 95.592(2) 2 .
S1 Mn1 S1 85.722(19) 19 20
S1 Mn1 S1 94.278(19) 19 2
S1 Mn1 S1 180.00(3) 20 2
S1 Mn1 S1 85.722(19) 19 21
S1 Mn1 S1 85.722(19) 20 21
S1 Mn1 S1 94.278(19) 2 21
S1 Mn1 S1 94.278(19) 19 3
S1 Mn1 S1 94.278(19) 20 3
S1 Mn1 S1 85.722(19) 2 3
S1 Mn1 S1 180.00(3) 21 3
S1 Mn1 S1 180.0 19 .
S1 Mn1 S1 94.279(19) 20 .
S1 Mn1 S1 85.721(19) 2 .
S1 Mn1 S1 94.279(19) 21 .
S1 Mn1 S1 85.721(19) 3 .
S1 Mn1 U1 51.762(13) 19 19
S1 Mn1 U1 51.762(13) 20 19
S1 Mn1 U1 128.238(13) 2 19
S1 Mn1 U1 51.762(13) 21 19
S1 Mn1 U1 128.238(13) 3 19
S1 Mn1 U1 128.238(13) . 19
S1 Mn1 U1 128.238(13) 19 .
S1 Mn1 U1 128.238(13) 20 .
S1 Mn1 U1 51.762(13) 2 .
S1 Mn1 U1 128.238(13) 21 .
S1 Mn1 U1 51.762(13) 3 .
S1 Mn1 U1 51.762(13) . .
U1 Mn1 U1 180.0 19 .
S1 Mn1 Ba1 123.804(15) 19 3
S1 Mn1 Ba1 55.086(13) 20 3
S1 Mn1 Ba1 124.914(13) 2 3
S1 Mn1 Ba1 123.652(15) 21 3
S1 Mn1 Ba1 56.348(15) 3 3
S1 Mn1 Ba1 56.196(15) . 3
U1 Mn1 Ba1 106.848(1) 19 3
U1 Mn1 Ba1 73.152(1) . 3
S1 Mn1 Ba1 56.196(15) 19 21
S1 Mn1 Ba1 124.914(13) 20 21
S1 Mn1 Ba1 55.086(13) 2 21
S1 Mn1 Ba1 56.348(15) 21 21
S1 Mn1 Ba1 123.652(15) 3 21
S1 Mn1 Ba1 123.804(15) . 21
U1 Mn1 Ba1 73.152(1) 19 21
U1 Mn1 Ba1 106.848(1) . 21
Ba1 Mn1 Ba1 180.0 3 21
S1 Mn1 Ba1 123.652(15) 19 .
S1 Mn1 Ba1 123.804(14) 20 .
S1 Mn1 Ba1 56.196(14) 2 .
S1 Mn1 Ba1 55.085(13) 21 .
S1 Mn1 Ba1 124.915(13) 3 .
S1 Mn1 Ba1 56.348(15) . .
U1 Mn1 Ba1 106.847(1) 19 .
U1 Mn1 Ba1 73.153(1) . .
Ba1 Mn1 Ba1 111.962(1) 3 .
Ba1 Mn1 Ba1 68.038(1) 21 .
S1 Mn1 Ba1 124.914(13) 19 20
S1 Mn1 Ba1 56.347(15) 20 20
S1 Mn1 Ba1 123.653(15) 2 20
S1 Mn1 Ba1 56.197(14) 21 20
S1 Mn1 Ba1 123.803(14) 3 20
S1 Mn1 Ba1 55.086(13) . 20
U1 Mn1 Ba1 73.152(1) 19 20
U1 Mn1 Ba1 106.848(1) . 20
Ba1 Mn1 Ba1 68.037(1) 3 20
Ba1 Mn1 Ba1 111.963(1) 21 20
Ba1 Mn1 Ba1 68.038(1) . 20
S1 Ba1 S1 70.94(2) 30_455 26_455
S1 Ba1 S1 127.541(9) 30_455 34
S1 Ba1 S1 73.72(2) 26_455 34
S1 Ba1 S1 73.72(2) 30_455 21
S1 Ba1 S1 127.542(9) 26_455 21
S1 Ba1 S1 156.69(2) 34 21
S1 Ba1 S1 71.552(19) 30_455 18_554
S1 Ba1 S1 91.149(14) 26_455 18_554
S1 Ba1 S1 71.72(2) 34 18_554
S1 Ba1 S1 112.781(18) 21 18_554
S1 Ba1 S1 91.149(14) 30_455 2
S1 Ba1 S1 71.553(19) 26_455 2
S1 Ba1 S1 112.781(18) 34 2
S1 Ba1 S1 71.72(2) 21 2
S1 Ba1 S1 159.03(2) 18_554 2
S1 Ba1 S1 142.705(17) 30_455 .
S1 Ba1 S1 122.088(7) 26_455 .
S1 Ba1 S1 89.204(16) 34 .
S1 Ba1 S1 71.63(2) 21 .
S1 Ba1 S1 135.688(6) 18_554 .
S1 Ba1 S1 65.22(2) 2 .
S1 Ba1 S1 122.089(7) 30_455 17_554
S1 Ba1 S1 142.703(17) 26_455 17_554
S1 Ba1 S1 71.63(2) 34 17_554
S1 Ba1 S1 89.205(16) 21 17_554
S1 Ba1 S1 65.22(2) 18_554 17_554
S1 Ba1 S1 135.689(6) 2 17_554
S1 Ba1 S1 70.92(2) . 17_554
S1 Ba1 Mn1 112.705(12) 30_455 16_554
S1 Ba1 Mn1 102.020(12) 26_455 16_554
S1 Ba1 Mn1 41.333(11) 34 16_554
S1 Ba1 Mn1 127.122(12) 21 16_554
S1 Ba1 Mn1 41.226(11) 18_554 16_554
S1 Ba1 Mn1 152.239(10) 2 16_554
S1 Ba1 Mn1 99.088(12) . 16_554
S1 Ba1 Mn1 41.210(11) 17_554 16_554
S1 Ba1 Mn1 102.021(12) 30_455 .
S1 Ba1 Mn1 112.706(12) 26_455 .
S1 Ba1 Mn1 127.122(12) 34 .
S1 Ba1 Mn1 41.332(11) 21 .
S1 Ba1 Mn1 152.238(10) 18_554 .
S1 Ba1 Mn1 41.225(11) 2 .
S1 Ba1 Mn1 41.210(11) . .
S1 Ba1 Mn1 99.089(11) 17_554 .
Mn1 Ba1 Mn1 137.205(6) 16_554 .
S1 Ba1 Ba1 48.482(12) 30_455 21
S1 Ba1 Ba1 79.220(12) 26_455 21
S1 Ba1 Ba1 151.125(11) 34 21
S1 Ba1 Ba1 48.326(12) 21 21
S1 Ba1 Ba1 119.281(12) 18_554 21
S1 Ba1 Ba1 47.235(10) 2 21
S1 Ba1 Ba1 96.848(11) . 21
S1 Ba1 Ba1 136.954(10) 17_554 21
Mn1 Ba1 Ba1 160.086(4) 16_554 21
Mn1 Ba1 Ba1 55.981(1) . 21
S1 Ba1 Ba1 79.217(12) 30_455 26_455
S1 Ba1 Ba1 48.481(12) 26_455 26_455
S1 Ba1 Ba1 48.328(12) 34 26_455
S1 Ba1 Ba1 151.124(11) 21 26_455
S1 Ba1 Ba1 47.236(10) 18_554 26_455
S1 Ba1 Ba1 119.281(12) 2 26_455
S1 Ba1 Ba1 136.954(10) . 26_455
S1 Ba1 Ba1 96.849(11) 17_554 26_455
Mn1 Ba1 Ba1 55.982(1) 16_554 26_455
Mn1 Ba1 Ba1 160.085(4) . 26_455
Ba1 Ba1 Ba1 117.094(4) 21 26_455
Mn1 S1 U1 79.509(17) . .
Mn1 S1 Ba1 168.46(3) . 27
U1 S1 Ba1 102.675(18) . 27
Mn1 S1 Ba1 83.581(16) . 20
U1 S1 Ba1 163.09(2) . 20
Ba1 S1 Ba1 93.882(16) 27 20
Mn1 S1 Ba1 82.578(17) . 3
U1 S1 Ba1 93.320(18) . 3
Ba1 S1 Ba1 108.448(18) 27 3
Ba1 S1 Ba1 84.559(14) 20 3
Mn1 S1 Ba1 82.442(17) . .
U1 S1 Ba1 93.170(17) . .
Ba1 S1 Ba1 86.113(16) 27 .
Ba1 S1 Ba1 84.450(15) 20 .
Ba1 S1 Ba1 162.30(2) 3 .

loop_
_geom_bond_atom_site_label_1
_geom_bond_atom_site_label_2
_geom_bond_distance
_geom_bond_site_symmetry_2
U1 S1 2.7241(6) .
U1 S1 2.7241(6) 4
U1 S1 2.7241(6) 3
U1 S1 2.7241(6) 2
U1 S1 2.7241(6) 5
U1 S1 2.7241(6) 6
U1 Mn1 3.41025(15) .
U1 Mn1 3.41025(15) 4
U1 Ba1 4.38861(16) 3
U1 Ba1 4.38863(16) 8
U1 Ba1 4.38866(16) 2
U1 Ba1 4.38867(16) .
Mn1 S1 2.6067(6) 19
Mn1 S1 2.6067(6) 20
Mn1 S1 2.6067(6) 2
Mn1 S1 2.6067(6) 21
Mn1 S1 2.6067(6) 3
Mn1 S1 2.6067(6) .
Mn1 U1 3.41025(15) 19
Mn1 Ba1 3.92219(17) 3
Mn1 Ba1 3.92219(17) 21
Mn1 Ba1 3.92222(17) .
Mn1 Ba1 3.92224(17) 20
Ba1 S1 3.1324(6) 30_455
Ba1 S1 3.1324(6) 26_455
Ba1 S1 3.2365(6) 34
Ba1 S1 3.2365(6) 21
Ba1 S1 3.2867(7) 18_554
Ba1 S1 3.2867(7) 2
Ba1 S1 3.2935(7) .
Ba1 S1 3.2936(7) 17_554
Ba1 Mn1 3.92221(17) 16_554
Ba1 Ba1 4.38868(17) 21
Ba1 Ba1 4.38866(16) 26_455
S1 Ba1 3.1324(6) 27
S1 Ba1 3.2366(6) 20
S1 Ba1 3.2867(7) 3
